data_4030084
loop_
_publ_author_name
'Xu, Ling'
'Wang, Yu-Chen'
'Ma, Wangyang'
'Zhang, Wen-Xiong'
'Xi, Zhenfeng'

_publ_section_title
;
 Mechanistic Insights into N-N Bond Cleavage in Catalytic Guanylation
 Reactions between 1,2-Diarylhydrazines and Carbodiimides.
;
_journal_issue 24
_journal_name_full 'The Journal of organic chemistry'
_journal_page_first 12004
_journal_page_last 12009
_journal_paper_doi 10.1021/jo501865b
_journal_volume 79
_journal_year 2014
_chemical_formula_moiety 'C48 H57 Li3 N6 O3, C6 H14'
_chemical_formula_sum 'C54 H71 Li3 N6 O3'
_chemical_formula_weight 872.98
_chemical_name_systematic
;
 ?
;
_space_group_crystal_system triclinic
_space_group_IT_number 2
_space_group_name_Hall '-P 1'
_space_group_name_H-M_alt 'P -1'
_symmetry_space_group_name_Hall '-P 1'
_symmetry_space_group_name_H-M 'P -1'
_atom_sites_solution_hydrogens mixed
_atom_sites_solution_primary direct
_audit_creation_date 2014-05-20
_audit_creation_method
;
Olex2 1.2
(compiled 2014.03.20 svn.r2914 for OlexSys, GUI svn.r4816)
;
_cell_angle_alpha 90.008(3)
_cell_angle_beta 109.937(3)
_cell_angle_gamma 92.581(3)
_cell_formula_units_Z 2
_cell_length_a 13.6356(6)
_cell_length_b 13.6874(4)
_cell_length_c 14.4188(4)
_cell_measurement_reflns_used 8123
_cell_measurement_temperature 100.00(10)
_cell_measurement_theta_max 29.4630
_cell_measurement_theta_min 3.0040
_cell_volume 2526.87(16)
_computing_cell_refinement
;
CrysAlisPro, Agilent Technologies,
Version 1.171.36.32 (release 02-08-2013 CrysAlis171 .NET)
(compiled Aug  2 2013,16:46:58)
;
_computing_data_collection
;
CrysAlisPro, Agilent Technologies,
Version 1.171.36.32 (release 02-08-2013 CrysAlis171 .NET)
(compiled Aug  2 2013,16:46:58)
;
_computing_data_reduction
;
CrysAlisPro, Agilent Technologies,
Version 1.171.36.32 (release 02-08-2013 CrysAlis171 .NET)
(compiled Aug  2 2013,16:46:58)
;
_computing_molecular_graphics 'Olex2 (Dolomanov et al., 2009)'
_computing_publication_material 'Olex2 (Dolomanov et al., 2009)'
_computing_structure_refinement 'ShelXL (Sheldrick, 2008)'
_computing_structure_solution 'ShelXS (Sheldrick, 2008)'
_diffrn_ambient_temperature 100.00(10)
_diffrn_detector_area_resol_mean 10.3914
_diffrn_measured_fraction_theta_full 0.999
_diffrn_measured_fraction_theta_max 0.999
_diffrn_measurement_device_type 'SuperNova, Dual, Cu at zero, Atlas'
_diffrn_measurement_method '\w scans'
_diffrn_orient_matrix_UB_11 0.0509659000
_diffrn_orient_matrix_UB_12 0.0063856000
_diffrn_orient_matrix_UB_13 -0.0024494000
_diffrn_orient_matrix_UB_21 0.0101280000
_diffrn_orient_matrix_UB_22 0.0408666000
_diffrn_orient_matrix_UB_23 0.0327231000
_diffrn_orient_matrix_UB_31 0.0192064000
_diffrn_orient_matrix_UB_32 -0.0313178000
_diffrn_orient_matrix_UB_33 0.0407705000
_diffrn_radiation_monochromator mirror
_diffrn_radiation_type MoK\a
_diffrn_radiation_wavelength 0.71073
_diffrn_reflns_av_R_equivalents 0.0361
_diffrn_reflns_av_unetI/netI 0.0516
_diffrn_reflns_Laue_measured_fraction_full 0.999
_diffrn_reflns_Laue_measured_fraction_max 0.999
_diffrn_reflns_limit_h_max 16
_diffrn_reflns_limit_h_min -16
_diffrn_reflns_limit_k_max 16
_diffrn_reflns_limit_k_min -16
_diffrn_reflns_limit_l_max 17
_diffrn_reflns_limit_l_min -16
_diffrn_reflns_number 25898
_diffrn_reflns_point_group_measured_fraction_full 0.999
_diffrn_reflns_point_group_measured_fraction_max 0.999
_diffrn_reflns_theta_full 25.242
_diffrn_reflns_theta_max 26.022
_diffrn_reflns_theta_min 2.881
_diffrn_source 'SuperNova (Mo) X-ray Source'
_exptl_absorpt_coefficient_mu 0.070
_exptl_absorpt_correction_T_max 1.00000
_exptl_absorpt_correction_T_min 0.89954
_exptl_absorpt_correction_type multi-scan
_exptl_absorpt_process_details
;
CrysAlisPro, Agilent Technologies,
Version 1.171.36.32 (release 02-08-2013 CrysAlis171 .NET)
(compiled Aug  2 2013,16:46:58)
Empirical absorption correction using spherical harmonics,
 implemented in SCALE3 ABSPACK scaling algorithm.
;
_exptl_crystal_colour
;
;
_exptl_crystal_density_diffrn 1.147
_exptl_crystal_description
;
;
_exptl_crystal_F_000 940
_exptl_crystal_size_max 0.3
_exptl_crystal_size_mid 0.3
_exptl_crystal_size_min 0.3
_refine_diff_density_max 0.502
_refine_diff_density_min -0.265
_refine_diff_density_rms 0.042
_refine_ls_extinction_method none
_refine_ls_goodness_of_fit_ref 1.039
_refine_ls_hydrogen_treatment mixed
_refine_ls_matrix_type full
_refine_ls_number_parameters 609
_refine_ls_number_reflns 9950
_refine_ls_number_restraints 0
_refine_ls_restrained_S_all 1.039
_refine_ls_R_factor_all 0.0742
_refine_ls_R_factor_gt 0.0470
_refine_ls_shift/su_max 0.000
_refine_ls_shift/su_mean 0.000
_refine_ls_structure_factor_coef Fsqd
_refine_ls_weighting_details 'w=1/[\s^2^(Fo^2^)+(0.0397P)^2^+0.8737P] where P=(Fo^2^+2Fc^2^)/3'
_refine_ls_weighting_scheme calc
_refine_ls_wR_factor_gt 0.1026
_refine_ls_wR_factor_ref 0.1165
_reflns_Friedel_coverage 0.000
_reflns_number_gt 7164
_reflns_number_total 9950
_reflns_threshold_expression 'I > 2\s(I)'
_cod_data_source_file jo501865b_si_002.cif
_cod_data_source_block 5'C6H14
_cod_depositor_comments 'Adding full bibliography for 4030083--4030085.cif.'
_cod_database_code 4030084
_shelxl_version_number 2014-3
_chemical_oxdiff_formula 'C15 N2 H30 Li O'
_shelx_space_group_comment
;
The symmetry employed for this shelxl refinement is uniquely defined
by the following loop, which should always be used as a source of
symmetry information in preference to the above space-group names.
They are only intended as comments.
;
_shelx_estimated_absorpt_t_max 0.979
_shelx_estimated_absorpt_t_min 0.979
_reflns_odcompleteness_completeness 99.89
_reflns_odcompleteness_iscentric 1
_reflns_odcompleteness_theta 27.42
_olex2_refinement_description
;
1. Fixed Uiso
 At 1.2 times of:
  All C(H) groups, All C(H,H) groups
 At 1.5 times of:
  All C(H,H,H) groups
2.a Secondary CH2 refined with riding coordinates:
 C37(H37A,H37B), C38(H38A,H38B), C39(H39A,H39B), C40(H40A,H40B), C41(H41A,
 H41B), C42(H42A,H42B), C43(H43A,H43B), C44(H44A,H44B), C45(H45A,H45B),
 C46(H46A,H46B), C47(H47A,H47B), C48(H48A,H48B), C50(H50A,H50B), C51(H51A,H51B),
  C52(H52A,H52B), C53(H53A,H53B)
2.b Aromatic/amide H refined with riding coordinates:
 C2(H2A), C3(H3), C4(H4A), C5(H5), C6(H6A), C8(H8), C9(H9), C10(H10), C11(H11),
  C12(H12), C14(H14), C15(H15), C16(H16), C17(H17), C18(H18), C20(H20),
 C21(H21), C22(H22), C23(H23), C24(H24), C26(H26), C27(H27), C28(H28), C29(H29),
  C30(H30), C32(H32), C33(H33), C34(H34), C35(H35), C36(H36)
2.c Idealised Me refined as rotating group:
 C49(H49A,H49B,H49C), C54(H54A,H54B,H54C)
;

loop_
_space_group_symop_operation_xyz
'x, y, z'
'-x, -y, -z'

loop_
_atom_site_label
_atom_site_type_symbol
_atom_site_fract_x
_atom_site_fract_y
_atom_site_fract_z
_atom_site_U_iso_or_equiv
_atom_site_adp_type
_atom_site_occupancy
_atom_site_site_symmetry_order
_atom_site_calc_flag
_atom_site_refinement_flags_posn
O1 O 0.74210(9) 0.56897(8) 0.48809(8) 0.0246(3) Uani 1 1 d .
O2 O 0.58807(10) 0.78769(8) 0.08150(8) 0.0263(3) Uani 1 1 d .
O3 O 0.68250(10) 1.00476(8) 0.44765(9) 0.0270(3) Uani 1 1 d .
N1 N 0.65109(11) 0.60277(9) 0.25555(10) 0.0194(3) Uani 1 1 d .
N2 N 0.57016(11) 0.55431(10) 0.28398(11) 0.0202(3) Uani 1 1 d .
N3 N 0.76281(11) 0.82930(9) 0.31686(10) 0.0209(3) Uani 1 1 d .
N4 N 0.82443(11) 0.75386(10) 0.37650(11) 0.0203(3) Uani 1 1 d .
N5 N 0.57662(11) 0.77352(10) 0.38563(10) 0.0203(3) Uani 1 1 d .
N6 N 0.51306(11) 0.75886(10) 0.28282(10) 0.0200(3) Uani 1 1 d .
C1 C 0.71182(13) 0.53868(12) 0.22803(12) 0.0195(4) Uani 1 1 d .
C2 C 0.79707(14) 0.57771(13) 0.20224(12) 0.0222(4) Uani 1 1 d .
H2A H 0.8075 0.6467 0.2004 0.027 Uiso 1 1 calc R
C3 C 0.86518(14) 0.51853(14) 0.17975(13) 0.0275(4) Uani 1 1 d .
H3 H 0.9224 0.5474 0.1644 0.033 Uiso 1 1 calc R
C4 C 0.85163(15) 0.41764(14) 0.17913(13) 0.0316(4) Uani 1 1 d .
H4A H 0.8996 0.3770 0.1650 0.038 Uiso 1 1 calc R
C5 C 0.76636(15) 0.37750(13) 0.19954(13) 0.0287(4) Uani 1 1 d .
H5 H 0.7546 0.3085 0.1970 0.034 Uiso 1 1 calc R
C6 C 0.69781(14) 0.43574(12) 0.22364(12) 0.0222(4) Uani 1 1 d .
H6A H 0.6402 0.4058 0.2375 0.027 Uiso 1 1 calc R
C7 C 0.47629(13) 0.52063(11) 0.21318(12) 0.0179(4) Uani 1 1 d .
C8 C 0.44916(14) 0.54405(12) 0.11375(13) 0.0224(4) Uani 1 1 d .
H8 H 0.4978 0.5796 0.0910 0.027 Uiso 1 1 calc R
C9 C 0.35130(14) 0.51548(12) 0.04797(13) 0.0247(4) Uani 1 1 d .
H9 H 0.3332 0.5322 -0.0196 0.030 Uiso 1 1 calc R
C10 C 0.27954(14) 0.46298(13) 0.07937(13) 0.0270(4) Uani 1 1 d .
H10 H 0.2123 0.4441 0.0341 0.032 Uiso 1 1 calc R
C11 C 0.30755(14) 0.43840(13) 0.17807(13) 0.0268(4) Uani 1 1 d .
H11 H 0.2595 0.4011 0.2001 0.032 Uiso 1 1 calc R
C12 C 0.40406(14) 0.46724(12) 0.24462(13) 0.0217(4) Uani 1 1 d .
H12 H 0.4215 0.4507 0.3121 0.026 Uiso 1 1 calc R
C13 C 0.81378(14) 0.88267(12) 0.26324(12) 0.0209(4) Uani 1 1 d .
C14 C 0.75886(15) 0.95988(12) 0.20646(13) 0.0267(4) Uani 1 1 d .
H14 H 0.6922 0.9737 0.2090 0.032 Uiso 1 1 calc R
C15 C 0.79961(17) 1.01540(13) 0.14769(14) 0.0326(5) Uani 1 1 d .
H15 H 0.7605 1.0664 0.1101 0.039 Uiso 1 1 calc R
C16 C 0.89681(17) 0.99818(14) 0.14252(14) 0.0364(5) Uani 1 1 d .
H16 H 0.9246 1.0367 0.1016 0.044 Uiso 1 1 calc R
C17 C 0.95265(16) 0.92399(14) 0.19794(14) 0.0320(5) Uani 1 1 d .
H17 H 1.0197 0.9118 0.1953 0.038 Uiso 1 1 calc R
C18 C 0.91249(14) 0.86655(12) 0.25781(13) 0.0247(4) Uani 1 1 d .
H18 H 0.9525 0.8160 0.2953 0.030 Uiso 1 1 calc R
C19 C 0.90965(13) 0.78021(11) 0.46327(12) 0.0191(4) Uani 1 1 d .
C20 C 0.91427(14) 0.86481(12) 0.51778(13) 0.0246(4) Uani 1 1 d .
H20 H 0.8634 0.9122 0.4930 0.030 Uiso 1 1 calc R
C21 C 0.99291(15) 0.88052(13) 0.60837(13) 0.0273(4) Uani 1 1 d .
H21 H 0.9952 0.9386 0.6453 0.033 Uiso 1 1 calc R
C22 C 1.06794(14) 0.81254(12) 0.64549(13) 0.0256(4) Uani 1 1 d .
H22 H 1.1202 0.8225 0.7085 0.031 Uiso 1 1 calc R
C23 C 1.06591(14) 0.72981(12) 0.58959(13) 0.0263(4) Uani 1 1 d .
H23 H 1.1182 0.6835 0.6136 0.032 Uiso 1 1 calc R
C24 C 0.98813(14) 0.71415(12) 0.49881(13) 0.0228(4) Uani 1 1 d .
H24 H 0.9883 0.6578 0.4604 0.027 Uiso 1 1 calc R
C25 C 0.52254(13) 0.75312(11) 0.44963(12) 0.0198(4) Uani 1 1 d .
C26 C 0.57664(15) 0.77175(12) 0.55115(13) 0.0248(4) Uani 1 1 d .
H26 H 0.6465 0.7981 0.5716 0.030 Uiso 1 1 calc R
C27 C 0.53047(17) 0.75264(13) 0.62141(14) 0.0325(5) Uani 1 1 d .
H27 H 0.5689 0.7659 0.6891 0.039 Uiso 1 1 calc R
C28 C 0.42829(17) 0.71421(13) 0.59378(16) 0.0362(5) Uani 1 1 d .
H28 H 0.3963 0.7012 0.6419 0.043 Uiso 1 1 calc R
C29 C 0.37419(16) 0.69542(12) 0.49492(15) 0.0322(5) Uani 1 1 d .
H29 H 0.3044 0.6689 0.4754 0.039 Uiso 1 1 calc R
C30 C 0.41928(14) 0.71438(12) 0.42362(14) 0.0251(4) Uani 1 1 d .
H30 H 0.3799 0.7010 0.3562 0.030 Uiso 1 1 calc R
C31 C 0.43626(13) 0.82661(12) 0.23716(12) 0.0200(4) Uani 1 1 d .
C32 C 0.44577(14) 0.92388(12) 0.26801(13) 0.0247(4) Uani 1 1 d .
H32 H 0.5007 0.9452 0.3262 0.030 Uiso 1 1 calc R
C33 C 0.37494(15) 0.98986(13) 0.21370(14) 0.0306(4) Uani 1 1 d .
H33 H 0.3828 1.0565 0.2346 0.037 Uiso 1 1 calc R
C34 C 0.29328(15) 0.96052(14) 0.12975(14) 0.0326(5) Uani 1 1 d .
H34 H 0.2455 1.0064 0.0928 0.039 Uiso 1 1 calc R
C35 C 0.28222(15) 0.86336(13) 0.10035(14) 0.0299(4) Uani 1 1 d .
H35 H 0.2257 0.8421 0.0433 0.036 Uiso 1 1 calc R
C36 C 0.35284(14) 0.79650(13) 0.15328(13) 0.0252(4) Uani 1 1 d .
H36 H 0.3443 0.7299 0.1323 0.030 Uiso 1 1 calc R
C37 C 0.82239(14) 0.50630(12) 0.48214(13) 0.0234(4) Uani 1 1 d .
H37A H 0.8576 0.5346 0.4379 0.028 Uiso 1 1 calc R
H37B H 0.7917 0.4407 0.4562 0.028 Uiso 1 1 calc R
C38 C 0.90026(15) 0.49920(13) 0.58753(13) 0.0283(4) Uani 1 1 d .
H38A H 0.8995 0.4318 0.6124 0.034 Uiso 1 1 calc R
H38B H 0.9720 0.5185 0.5902 0.034 Uiso 1 1 calc R
C39 C 0.86195(15) 0.57049(14) 0.64749(13) 0.0296(4) Uani 1 1 d .
H39A H 0.8752 0.5473 0.7155 0.035 Uiso 1 1 calc R
H39B H 0.8954 0.6366 0.6501 0.035 Uiso 1 1 calc R
C40 C 0.74684(15) 0.56974(13) 0.58971(13) 0.0269(4) Uani 1 1 d .
H40A H 0.7101 0.5108 0.6041 0.032 Uiso 1 1 calc R
H40B H 0.7154 0.6287 0.6051 0.032 Uiso 1 1 calc R
C41 C 0.52926(16) 0.86637(15) 0.02659(14) 0.0367(5) Uani 1 1 d .
H41A H 0.5758 0.9240 0.0266 0.044 Uiso 1 1 calc R
H41B H 0.4760 0.8860 0.0546 0.044 Uiso 1 1 calc R
C42 C 0.47879(19) 0.82437(17) -0.07555(16) 0.0488(6) Uani 1 1 d .
H42A H 0.4648 0.8764 -0.1255 0.059 Uiso 1 1 calc R
H42B H 0.4125 0.7877 -0.0821 0.059 Uiso 1 1 calc R
C43 C 0.5600(2) 0.75635(18) -0.08639(16) 0.0641(8) Uani 1 1 d .
H43A H 0.5268 0.6925 -0.1156 0.077 Uiso 1 1 calc R
H43B H 0.5970 0.7858 -0.1287 0.077 Uiso 1 1 calc R
C44 C 0.63456(18) 0.74422(15) 0.01770(14) 0.0388(5) Uani 1 1 d .
H44A H 0.6449 0.6740 0.0325 0.047 Uiso 1 1 calc R
H44B H 0.7032 0.7773 0.0261 0.047 Uiso 1 1 calc R
C45 C 0.65301(15) 1.03318(13) 0.53048(14) 0.0275(4) Uani 1 1 d .
H45A H 0.6219 0.9766 0.5552 0.033 Uiso 1 1 calc R
H45B H 0.6022 1.0854 0.5121 0.033 Uiso 1 1 calc R
C46 C 0.75471(15) 1.07001(14) 0.60707(14) 0.0318(4) Uani 1 1 d .
H46A H 0.7921 1.0156 0.6470 0.038 Uiso 1 1 calc R
H46B H 0.7424 1.1194 0.6515 0.038 Uiso 1 1 calc R
C47 C 0.81648(15) 1.11563(13) 0.54518(14) 0.0303(4) Uani 1 1 d .
H47A H 0.8205 1.1879 0.5511 0.036 Uiso 1 1 calc R
H47B H 0.8882 1.0919 0.5665 0.036 Uiso 1 1 calc R
C48 C 0.75481(14) 1.08217(12) 0.43952(14) 0.0278(4) Uani 1 1 d .
H48A H 0.7166 1.1369 0.4008 0.033 Uiso 1 1 calc R
H48B H 0.8021 1.0576 0.4067 0.033 Uiso 1 1 calc R
Li1 Li 0.6926(2) 0.6723(2) 0.3919(2) 0.0242(6) Uani 1 1 d .
Li2 Li 0.6299(2) 0.7472(2) 0.2172(2) 0.0236(6) Uani 1 1 d .
Li3 Li 0.6757(2) 0.8807(2) 0.3875(2) 0.0267(7) Uani 1 1 d .
H2 H 0.5925(15) 0.5165(13) 0.3350(14) 0.027(5) Uiso 1 1 d .
H4 H 0.8438(16) 0.7106(14) 0.3402(15) 0.036(6) Uiso 1 1 d .
H6 H 0.4865(14) 0.6978(13) 0.2711(13) 0.023(5) Uiso 1 1 d .
C49 C -0.13740(18) 0.33838(16) -0.19539(16) 0.0455(6) Uani 1 1 d .
H49A H -0.0837 0.3483 -0.2260 0.068 Uiso 1 1 calc GR
H49B H -0.1887 0.3889 -0.2177 0.068 Uiso 1 1 calc GR
H49C H -0.1725 0.2737 -0.2144 0.068 Uiso 1 1 calc GR
C50 C -0.08667(16) 0.34507(14) -0.08386(15) 0.0372(5) Uani 1 1 d .
H50A H -0.0526 0.4110 -0.0650 0.045 Uiso 1 1 calc R
H50B H -0.1415 0.3366 -0.0534 0.045 Uiso 1 1 calc R
C51 C -0.00623(16) 0.26895(14) -0.04360(14) 0.0339(5) Uani 1 1 d .
H51A H 0.0517 0.2820 -0.0693 0.041 Uiso 1 1 calc R
H51B H -0.0388 0.2038 -0.0692 0.041 Uiso 1 1 calc R
C52 C 0.03902(15) 0.26518(13) 0.06815(14) 0.0313(4) Uani 1 1 d .
H52A H -0.0182 0.2488 0.0940 0.038 Uiso 1 1 calc R
H52B H 0.0691 0.3309 0.0943 0.038 Uiso 1 1 calc R
C53 C 0.12295(16) 0.19130(14) 0.10610(15) 0.0361(5) Uani 1 1 d .
H53A H 0.0948 0.1267 0.0752 0.043 Uiso 1 1 calc R
H53B H 0.1829 0.2111 0.0852 0.043 Uiso 1 1 calc R
C54 C 0.16147(17) 0.18116(15) 0.21684(15) 0.0389(5) Uani 1 1 d .
H54A H 0.2142 0.1317 0.2360 0.058 Uiso 1 1 calc GR
H54B H 0.1028 0.1612 0.2383 0.058 Uiso 1 1 calc GR
H54C H 0.1925 0.2441 0.2481 0.058 Uiso 1 1 calc GR

loop_
_atom_site_aniso_label
_atom_site_aniso_U_11
_atom_site_aniso_U_22
_atom_site_aniso_U_33
_atom_site_aniso_U_23
_atom_site_aniso_U_13
_atom_site_aniso_U_12
O1 0.0255(7) 0.0297(6) 0.0204(7) 0.0044(5) 0.0091(6) 0.0091(5)
O2 0.0303(7) 0.0298(7) 0.0197(7) 0.0044(5) 0.0092(6) 0.0064(5)
O3 0.0249(7) 0.0226(6) 0.0349(8) -0.0069(5) 0.0123(6) -0.0009(5)
N1 0.0192(8) 0.0206(7) 0.0195(8) -0.0008(6) 0.0083(6) -0.0017(6)
N2 0.0221(8) 0.0228(7) 0.0155(8) 0.0013(6) 0.0065(6) -0.0007(6)
N3 0.0206(8) 0.0206(7) 0.0208(8) 0.0030(6) 0.0059(6) 0.0031(6)
N4 0.0204(8) 0.0178(7) 0.0197(8) -0.0017(6) 0.0028(6) 0.0034(6)
N5 0.0201(8) 0.0242(7) 0.0158(7) -0.0008(6) 0.0049(6) 0.0033(6)
N6 0.0199(8) 0.0207(8) 0.0179(8) -0.0016(6) 0.0042(6) 0.0028(6)
C1 0.0202(9) 0.0243(9) 0.0105(8) -0.0008(7) 0.0006(7) 0.0026(7)
C2 0.0234(10) 0.0266(9) 0.0150(9) -0.0011(7) 0.0048(7) 0.0005(7)
C3 0.0201(10) 0.0432(11) 0.0172(9) -0.0020(8) 0.0035(8) 0.0026(8)
C4 0.0262(11) 0.0428(11) 0.0233(10) -0.0030(8) 0.0035(8) 0.0159(9)
C5 0.0348(11) 0.0254(9) 0.0206(10) 0.0010(8) 0.0014(8) 0.0104(8)
C6 0.0238(10) 0.0241(9) 0.0163(9) 0.0023(7) 0.0035(8) 0.0033(7)
C7 0.0198(9) 0.0150(8) 0.0179(9) -0.0025(7) 0.0048(7) 0.0033(7)
C8 0.0259(10) 0.0213(8) 0.0207(9) 0.0003(7) 0.0089(8) 0.0000(7)
C9 0.0272(10) 0.0267(9) 0.0177(9) 0.0003(7) 0.0044(8) 0.0038(8)
C10 0.0201(10) 0.0346(10) 0.0232(10) -0.0046(8) 0.0033(8) 0.0019(8)
C11 0.0228(10) 0.0309(10) 0.0276(10) -0.0027(8) 0.0102(8) -0.0038(8)
C12 0.0250(10) 0.0229(9) 0.0181(9) 0.0006(7) 0.0083(8) 0.0031(7)
C13 0.0240(10) 0.0217(8) 0.0153(9) -0.0061(7) 0.0051(7) -0.0032(7)
C14 0.0315(11) 0.0243(9) 0.0235(10) -0.0025(8) 0.0085(8) 0.0006(8)
C15 0.0456(13) 0.0268(10) 0.0215(10) -0.0002(8) 0.0073(9) -0.0050(9)
C16 0.0520(14) 0.0366(11) 0.0220(10) -0.0036(9) 0.0168(10) -0.0163(10)
C17 0.0322(11) 0.0396(11) 0.0273(11) -0.0137(9) 0.0156(9) -0.0117(9)
C18 0.0267(10) 0.0259(9) 0.0213(9) -0.0074(7) 0.0086(8) -0.0039(7)
C19 0.0190(9) 0.0204(8) 0.0184(9) 0.0008(7) 0.0074(7) -0.0009(7)
C20 0.0249(10) 0.0227(9) 0.0244(10) -0.0005(7) 0.0054(8) 0.0065(7)
C21 0.0297(11) 0.0255(9) 0.0245(10) -0.0065(8) 0.0066(8) -0.0005(8)
C22 0.0238(10) 0.0289(9) 0.0194(9) 0.0010(8) 0.0016(8) -0.0004(8)
C23 0.0241(10) 0.0251(9) 0.0274(10) 0.0041(8) 0.0054(8) 0.0045(7)
C24 0.0235(10) 0.0209(8) 0.0242(10) -0.0028(7) 0.0082(8) 0.0019(7)
C25 0.0253(10) 0.0130(8) 0.0231(9) 0.0017(7) 0.0103(8) 0.0060(7)
C26 0.0315(11) 0.0196(8) 0.0235(10) 0.0017(7) 0.0087(8) 0.0076(7)
C27 0.0559(14) 0.0235(9) 0.0222(10) 0.0059(8) 0.0169(10) 0.0149(9)
C28 0.0547(14) 0.0256(10) 0.0436(13) 0.0145(9) 0.0352(12) 0.0137(9)
C29 0.0354(12) 0.0223(9) 0.0469(13) 0.0088(9) 0.0238(10) 0.0062(8)
C30 0.0274(10) 0.0201(9) 0.0296(10) 0.0026(8) 0.0119(9) 0.0031(7)
C31 0.0185(9) 0.0252(9) 0.0191(9) 0.0035(7) 0.0096(7) 0.0045(7)
C32 0.0234(10) 0.0258(9) 0.0236(10) -0.0018(8) 0.0062(8) 0.0034(7)
C33 0.0343(12) 0.0228(9) 0.0340(11) 0.0022(8) 0.0101(9) 0.0070(8)
C34 0.0313(11) 0.0332(10) 0.0310(11) 0.0092(9) 0.0065(9) 0.0121(9)
C35 0.0240(10) 0.0366(11) 0.0242(10) 0.0038(8) 0.0015(8) 0.0037(8)
C36 0.0244(10) 0.0246(9) 0.0245(10) -0.0015(8) 0.0056(8) 0.0024(8)
C37 0.0261(10) 0.0227(9) 0.0231(10) -0.0004(7) 0.0105(8) 0.0030(7)
C38 0.0305(11) 0.0319(10) 0.0236(10) 0.0043(8) 0.0095(9) 0.0092(8)
C39 0.0325(11) 0.0347(10) 0.0215(10) -0.0009(8) 0.0086(9) 0.0069(8)
C40 0.0323(11) 0.0300(10) 0.0222(10) 0.0039(8) 0.0134(8) 0.0074(8)
C41 0.0386(12) 0.0412(11) 0.0305(11) 0.0105(9) 0.0106(10) 0.0134(9)
C42 0.0516(15) 0.0519(13) 0.0302(12) 0.0024(10) -0.0031(11) 0.0093(11)
C43 0.104(2) 0.0554(15) 0.0239(12) -0.0032(11) 0.0066(13) 0.0347(15)
C44 0.0513(14) 0.0447(12) 0.0263(11) 0.0024(9) 0.0190(10) 0.0172(10)
C45 0.0287(11) 0.0231(9) 0.0347(11) -0.0034(8) 0.0157(9) 0.0024(8)
C46 0.0330(11) 0.0312(10) 0.0296(11) -0.0021(8) 0.0090(9) 0.0003(8)
C47 0.0249(10) 0.0268(9) 0.0368(11) -0.0048(8) 0.0076(9) -0.0017(8)
C48 0.0267(10) 0.0218(9) 0.0362(11) 0.0012(8) 0.0129(9) -0.0007(7)
Li1 0.0274(17) 0.0259(15) 0.0178(15) 0.0012(12) 0.0054(13) 0.0044(12)
Li2 0.0234(16) 0.0264(15) 0.0208(15) 0.0013(12) 0.0069(13) 0.0038(12)
Li3 0.0258(17) 0.0267(15) 0.0284(17) -0.0029(13) 0.0099(14) 0.0016(13)
C49 0.0410(14) 0.0471(13) 0.0418(13) 0.0072(10) 0.0064(11) -0.0030(10)
C50 0.0348(12) 0.0327(11) 0.0415(12) -0.0005(9) 0.0096(10) 0.0001(9)
C51 0.0349(12) 0.0336(10) 0.0345(12) -0.0033(9) 0.0132(10) 0.0028(9)
C52 0.0303(11) 0.0289(10) 0.0375(12) -0.0042(8) 0.0153(9) 0.0019(8)
C53 0.0356(12) 0.0382(11) 0.0383(12) 0.0008(9) 0.0166(10) 0.0071(9)
C54 0.0382(13) 0.0384(11) 0.0418(13) 0.0049(10) 0.0150(10) 0.0079(9)

loop_
_atom_type_symbol
_atom_type_description
_atom_type_scat_dispersion_real
_atom_type_scat_dispersion_imag
_atom_type_scat_source
C C 0.0033 0.0016 'International Tables Vol C Tables 4.2.6.8 and 6.1.1.4'
H H 0.0000 0.0000 'International Tables Vol C Tables 4.2.6.8 and 6.1.1.4'
N N 0.0061 0.0033 'International Tables Vol C Tables 4.2.6.8 and 6.1.1.4'
O O 0.0106 0.0060 'International Tables Vol C Tables 4.2.6.8 and 6.1.1.4'
Li Li -0.0003 0.0001 'International Tables Vol C Tables 4.2.6.8 and 6.1.1.4'

loop_
_geom_angle_atom_site_label_1
_geom_angle_atom_site_label_2
_geom_angle_atom_site_label_3
_geom_angle
C37 O1 Li1 120.39(13)
C40 O1 C37 106.90(12)
C40 O1 Li1 126.91(13)
C41 O2 Li2 134.90(14)
C44 O2 C41 105.63(13)
C44 O2 Li2 118.66(14)
C45 O3 C48 105.00(13)
C45 O3 Li3 130.44(13)
C48 O3 Li3 121.30(13)
N2 N1 Li1 84.70(12)
N2 N1 Li2 116.00(13)
C1 N1 N2 113.11(12)
C1 N1 Li1 125.01(14)
C1 N1 Li2 127.31(13)
Li2 N1 Li1 77.91(12)
N1 N2 Li1 58.82(10)
N1 N2 H2 114.8(12)
C7 N2 N1 120.97(13)
C7 N2 Li1 156.42(13)
C7 N2 H2 114.1(12)
Li1 N2 H2 83.1(12)
N4 N3 Li1 52.82(9)
N4 N3 Li2 102.88(12)
N4 N3 Li3 107.91(13)
C13 N3 N4 113.80(13)
C13 N3 Li1 158.60(12)
C13 N3 Li2 109.70(13)
C13 N3 Li3 126.89(13)
Li2 N3 Li1 63.68(10)
Li3 N3 Li1 74.43(11)
Li3 N3 Li2 90.78(13)
N3 N4 Li1 94.71(12)
N3 N4 H4 112.2(13)
C19 N4 N3 119.78(13)
C19 N4 Li1 118.31(13)
C19 N4 H4 110.2(13)
Li1 N4 H4 99.1(12)
N6 N5 Li1 98.22(12)
N6 N5 Li3 105.35(13)
C25 N5 N6 113.21(13)
C25 N5 Li1 113.96(12)
C25 N5 Li3 130.11(14)
Li3 N5 Li1 89.56(13)
N5 N6 Li2 101.02(12)
N5 N6 Li3 43.67(9)
N5 N6 H6 111.1(12)
C31 N6 N5 119.18(13)
C31 N6 Li2 114.51(12)
C31 N6 Li3 101.21(12)
C31 N6 H6 111.0(12)
Li2 N6 Li3 73.55(11)
Li2 N6 H6 97.6(12)
Li3 N6 H6 147.2(12)
N1 C1 C2 118.36(14)
N1 C1 C6 125.82(15)
C6 C1 C2 115.81(15)
C1 C2 H2A 119.0
C3 C2 C1 121.93(16)
C3 C2 H2A 119.0
C2 C3 H3 119.5
C2 C3 C4 121.04(17)
C4 C3 H3 119.5
C3 C4 H4A 120.8
C5 C4 C3 118.32(17)
C5 C4 H4A 120.8
C4 C5 H5 119.3
C4 C5 C6 121.48(17)
C6 C5 H5 119.3
C1 C6 H6A 119.3
C5 C6 C1 121.32(16)
C5 C6 H6A 119.3
N2 C7 C12 118.40(14)
C8 C7 N2 122.49(15)
C8 C7 C12 118.96(16)
C7 C8 H8 120.0
C9 C8 C7 120.07(16)
C9 C8 H8 120.0
C8 C9 H9 119.5
C10 C9 C8 120.91(16)
C10 C9 H9 119.5
C9 C10 H10 120.6
C9 C10 C11 118.81(17)
C11 C10 H10 120.6
C10 C11 H11 119.5
C12 C11 C10 120.99(16)
C12 C11 H11 119.5
C7 C12 H12 119.9
C11 C12 C7 120.25(16)
C11 C12 H12 119.9
N3 C13 C14 116.32(15)
N3 C13 C18 126.90(15)
C18 C13 C14 116.76(15)
C13 C14 H14 119.2
C15 C14 C13 121.61(18)
C15 C14 H14 119.2
C14 C15 H15 119.5
C14 C15 C16 120.98(18)
C16 C15 H15 119.5
C15 C16 H16 120.7
C17 C16 C15 118.67(17)
C17 C16 H16 120.7
C16 C17 H17 119.4
C16 C17 C18 121.24(19)
C18 C17 H17 119.4
C13 C18 H18 119.6
C17 C18 C13 120.74(17)
C17 C18 H18 119.6
C20 C19 N4 123.06(15)
C20 C19 C24 118.73(16)
C24 C19 N4 118.03(15)
C19 C20 H20 119.8
C19 C20 C21 120.31(16)
C21 C20 H20 119.8
C20 C21 H21 119.6
C22 C21 C20 120.71(17)
C22 C21 H21 119.6
C21 C22 H22 120.4
C21 C22 C23 119.12(17)
C23 C22 H22 120.4
C22 C23 H23 119.8
C22 C23 C24 120.39(16)
C24 C23 H23 119.8
C19 C24 H24 119.7
C23 C24 C19 120.62(16)
C23 C24 H24 119.7
N5 C25 C26 117.01(16)
N5 C25 C30 126.32(16)
C30 C25 C26 116.66(16)
C25 C26 H26 119.1
C27 C26 C25 121.71(18)
C27 C26 H26 119.1
C26 C27 H27 119.7
C26 C27 C28 120.51(19)
C28 C27 H27 119.7
C27 C28 H28 120.7
C29 C28 C27 118.62(18)
C29 C28 H28 120.7
C28 C29 H29 119.2
C28 C29 C30 121.55(19)
C30 C29 H29 119.2
C25 C30 H30 119.5
C29 C30 C25 120.94(18)
C29 C30 H30 119.5
C32 C31 N6 122.27(16)
C32 C31 C36 118.91(15)
C36 C31 N6 118.60(15)
C31 C32 H32 120.0
C33 C32 C31 119.95(17)
C33 C32 H32 120.0
C32 C33 H33 119.4
C34 C33 C32 121.21(17)
C34 C33 H33 119.4
C33 C34 H34 120.5
C33 C34 C35 118.91(17)
C35 C34 H34 120.5
C34 C35 H35 119.7
C34 C35 C36 120.68(18)
C36 C35 H35 119.7
C31 C36 H36 119.8
C35 C36 C31 120.32(16)
C35 C36 H36 119.8
O1 C37 H37A 110.5
O1 C37 H37B 110.5
O1 C37 C38 106.37(14)
H37A C37 H37B 108.6
C38 C37 H37A 110.5
C38 C37 H37B 110.5
C37 C38 H38A 110.9
C37 C38 H38B 110.9
H38A C38 H38B 108.9
C39 C38 C37 104.16(14)
C39 C38 H38A 110.9
C39 C38 H38B 110.9
C38 C39 H39A 111.4
C38 C39 H39B 111.4
H39A C39 H39B 109.3
C40 C39 C38 101.89(15)
C40 C39 H39A 111.4
C40 C39 H39B 111.4
O1 C40 C39 103.81(14)
O1 C40 H40A 111.0
O1 C40 H40B 111.0
C39 C40 H40A 111.0
C39 C40 H40B 111.0
H40A C40 H40B 109.0
O2 C41 H41A 111.0
O2 C41 H41B 111.0
O2 C41 C42 104.02(16)
H41A C41 H41B 109.0
C42 C41 H41A 111.0
C42 C41 H41B 111.0
C41 C42 H42A 111.1
C41 C42 H42B 111.1
C41 C42 C43 103.20(18)
H42A C42 H42B 109.1
C43 C42 H42A 111.1
C43 C42 H42B 111.1
C42 C43 H43A 110.8
C42 C43 H43B 110.8
H43A C43 H43B 108.9
C44 C43 C42 104.65(18)
C44 C43 H43A 110.8
C44 C43 H43B 110.8
O2 C44 C43 106.47(17)
O2 C44 H44A 110.4
O2 C44 H44B 110.4
C43 C44 H44A 110.4
C43 C44 H44B 110.4
H44A C44 H44B 108.6
O3 C45 H45A 111.0
O3 C45 H45B 111.0
O3 C45 C46 104.02(14)
H45A C45 H45B 109.0
C46 C45 H45A 111.0
C46 C45 H45B 111.0
C45 C46 H46A 111.1
C45 C46 H46B 111.1
C45 C46 C47 103.53(15)
H46A C46 H46B 109.0
C47 C46 H46A 111.1
C47 C46 H46B 111.1
C46 C47 H47A 110.8
C46 C47 H47B 110.8
H47A C47 H47B 108.9
C48 C47 C46 104.52(15)
C48 C47 H47A 110.8
C48 C47 H47B 110.8
O3 C48 C47 105.67(14)
O3 C48 H48A 110.6
O3 C48 H48B 110.6
C47 C48 H48A 110.6
C47 C48 H48B 110.6
H48A C48 H48B 108.7
O1 Li1 N1 105.02(14)
O1 Li1 N2 88.90(12)
O1 Li1 N3 141.27(15)
O1 Li1 N4 109.34(15)
O1 Li1 N5 127.35(15)
O1 Li1 Li2 155.53(16)
O1 Li1 Li3 139.26(15)
N1 Li1 N2 36.48(7)
N1 Li1 N3 89.29(11)
N1 Li1 N4 94.85(13)
N1 Li1 N5 107.93(14)
N1 Li1 Li2 50.86(10)
N1 Li1 Li3 115.56(13)
N2 Li1 N3 120.25(12)
N2 Li1 Li2 73.09(11)
N2 Li1 Li3 126.20(13)
N3 Li1 Li3 41.13(8)
N4 Li1 N2 131.31(14)
N4 Li1 N3 32.48(6)
N4 Li1 Li2 73.26(11)
N4 Li1 Li3 65.22(10)
N5 Li1 N2 94.00(12)
N5 Li1 N3 78.92(10)
N5 Li1 N4 107.48(13)
N5 Li1 Li2 71.64(11)
N5 Li1 Li3 42.59(9)
Li2 Li1 N3 48.15(9)
Li2 Li1 Li3 64.71(11)
O2 Li2 N1 121.91(16)
O2 Li2 N3 114.86(14)
O2 Li2 N6 114.30(15)
O2 Li2 Li1 172.79(16)
O2 Li2 Li3 124.66(14)
N1 Li2 N3 106.22(13)
N1 Li2 N6 92.47(12)
N1 Li2 Li1 51.23(10)
N1 Li2 Li3 113.41(13)
N3 Li2 Li1 68.17(11)
N3 Li2 Li3 41.91(9)
N6 Li2 N3 103.68(13)
N6 Li2 Li1 70.16(11)
N6 Li2 Li3 62.47(10)
Li1 Li2 Li3 62.18(11)
O3 Li3 N3 129.83(16)
O3 Li3 N5 125.42(16)
O3 Li3 N6 132.48(15)
O3 Li3 Li1 153.16(16)
O3 Li3 Li2 153.65(16)
N3 Li3 N6 90.70(12)
N3 Li3 Li1 64.44(10)
N3 Li3 Li2 47.31(10)
N5 Li3 N3 104.75(15)
N5 Li3 N6 30.98(7)
N5 Li3 Li1 47.85(10)
N5 Li3 Li2 66.21(11)
N6 Li3 Li1 58.69(9)
N6 Li3 Li2 43.98(8)
Li1 Li3 Li2 53.11(9)
H49A C49 H49B 109.5
H49A C49 H49C 109.5
H49B C49 H49C 109.5
C50 C49 H49A 109.5
C50 C49 H49B 109.5
C50 C49 H49C 109.5
C49 C50 H50A 109.1
C49 C50 H50B 109.1
H50A C50 H50B 107.8
C51 C50 C49 112.66(18)
C51 C50 H50A 109.1
C51 C50 H50B 109.1
C50 C51 H51A 108.5
C50 C51 H51B 108.5
C50 C51 C52 115.03(16)
H51A C51 H51B 107.5
C52 C51 H51A 108.5
C52 C51 H51B 108.5
C51 C52 H52A 108.8
C51 C52 H52B 108.8
C51 C52 C53 113.70(16)
H52A C52 H52B 107.7
C53 C52 H52A 108.8
C53 C52 H52B 108.8
C52 C53 H53A 108.8
C52 C53 H53B 108.8
H53A C53 H53B 107.7
C54 C53 C52 113.79(17)
C54 C53 H53A 108.8
C54 C53 H53B 108.8
C53 C54 H54A 109.5
C53 C54 H54B 109.5
C53 C54 H54C 109.5
H54A C54 H54B 109.5
H54A C54 H54C 109.5
H54B C54 H54C 109.5

loop_
_geom_bond_atom_site_label_1
_geom_bond_atom_site_label_2
_geom_bond_distance
O1 C37 1.446(2)
O1 C40 1.445(2)
O1 Li1 1.957(3)
O2 C41 1.440(2)
O2 C44 1.426(2)
O2 Li2 1.931(3)
O3 C45 1.442(2)
O3 C48 1.447(2)
O3 Li3 1.891(3)
N1 N2 1.4382(18)
N1 C1 1.379(2)
N1 Li1 2.070(3)
N1 Li2 2.059(3)
N2 C7 1.396(2)
N2 Li1 2.409(3)
N2 H2 0.873(19)
N3 N4 1.4482(18)
N3 C13 1.391(2)
N3 Li1 2.688(3)
N3 Li2 2.157(3)
N3 Li3 1.960(3)
N4 C19 1.420(2)
N4 Li1 2.149(3)
N4 H4 0.90(2)
N5 N6 1.4481(19)
N5 C25 1.385(2)
N5 Li1 2.128(3)
N5 Li3 1.943(3)
N6 C31 1.417(2)
N6 Li2 2.124(3)
N6 Li3 2.713(3)
N6 H6 0.888(18)
C1 C2 1.419(2)
C1 C6 1.412(2)
C2 H2A 0.9500
C2 C3 1.377(2)
C3 H3 0.9500
C3 C4 1.385(3)
C4 H4A 0.9500
C4 C5 1.384(3)
C5 H5 0.9500
C5 C6 1.385(2)
C6 H6A 0.9500
C7 C8 1.394(2)
C7 C12 1.396(2)
C8 H8 0.9500
C8 C9 1.387(2)
C9 H9 0.9500
C9 C10 1.385(2)
C10 H10 0.9500
C10 C11 1.388(2)
C11 H11 0.9500
C11 C12 1.379(2)
C12 H12 0.9500
C13 C14 1.415(2)
C13 C18 1.402(2)
C14 H14 0.9500
C14 C15 1.374(2)
C15 H15 0.9500
C15 C16 1.383(3)
C16 H16 0.9500
C16 C17 1.380(3)
C17 H17 0.9500
C17 C18 1.395(2)
C18 H18 0.9500
C19 C20 1.386(2)
C19 C24 1.392(2)
C20 H20 0.9500
C20 C21 1.388(2)
C21 H21 0.9500
C21 C22 1.383(2)
C22 H22 0.9500
C22 C23 1.384(2)
C23 H23 0.9500
C23 C24 1.384(2)
C24 H24 0.9500
C25 C26 1.414(2)
C25 C30 1.406(2)
C26 H26 0.9500
C26 C27 1.383(2)
C27 H27 0.9500
C27 C28 1.390(3)
C28 H28 0.9500
C28 C29 1.381(3)
C29 H29 0.9500
C29 C30 1.385(2)
C30 H30 0.9500
C31 C32 1.390(2)
C31 C36 1.395(2)
C32 H32 0.9500
C32 C33 1.387(2)
C33 H33 0.9500
C33 C34 1.381(3)
C34 H34 0.9500
C34 C35 1.382(3)
C35 H35 0.9500
C35 C36 1.388(2)
C36 H36 0.9500
C37 H37A 0.9900
C37 H37B 0.9900
C37 C38 1.535(2)
C38 H38A 0.9900
C38 H38B 0.9900
C38 C39 1.525(2)
C39 H39A 0.9900
C39 H39B 0.9900
C39 C40 1.505(3)
C40 H40A 0.9900
C40 H40B 0.9900
C41 H41A 0.9900
C41 H41B 0.9900
C41 C42 1.499(3)
C42 H42A 0.9900
C42 H42B 0.9900
C42 C43 1.526(3)
C43 H43A 0.9900
C43 H43B 0.9900
C43 C44 1.513(3)
C44 H44A 0.9900
C44 H44B 0.9900
C45 H45A 0.9900
C45 H45B 0.9900
C45 C46 1.513(3)
C46 H46A 0.9900
C46 H46B 0.9900
C46 C47 1.537(3)
C47 H47A 0.9900
C47 H47B 0.9900
C47 C48 1.526(3)
C48 H48A 0.9900
C48 H48B 0.9900
Li1 Li2 2.596(4)
Li1 Li3 2.870(4)
Li2 Li3 2.934(4)
C49 H49A 0.9800
C49 H49B 0.9800
C49 H49C 0.9800
C49 C50 1.519(3)
C50 H50A 0.9900
C50 H50B 0.9900
C50 C51 1.515(3)
C51 H51A 0.9900
C51 H51B 0.9900
C51 C52 1.518(3)
C52 H52A 0.9900
C52 H52B 0.9900
C52 C53 1.519(3)
C53 H53A 0.9900
C53 H53B 0.9900
C53 C54 1.510(3)
C54 H54A 0.9800
C54 H54B 0.9800
C54 H54C 0.9800
